data_7703578
loop_
_publ_author_name
'Wu, Xiao-Yuan'
'Zhang, Hai-Long'
'Wang, Sa-Sa'
'Wu, Weiming'
'Lin, Lang'
'Jiang, Xiao-Yu'
'Lu, Can-Zhong'

_publ_section_title
;
 Polyoxometalate-based room-temperature phosphorescent materials induced
 by anion-\p interactions.
;
_journal_issue 11
_journal_name_full 'Dalton transactions (Cambridge, England : 2003)'
_journal_page_first 3408
_journal_page_last 3412
_journal_paper_doi 10.1039/d0dt00159g
_journal_volume 49
_journal_year 2020
_chemical_formula_moiety 'C67 H101 Ho N10 O62 Si W12'
_chemical_formula_sum 'C67 H101 Ho N10 O62 Si W12'
_chemical_formula_weight 4437.79
_space_group_crystal_system triclinic
_space_group_IT_number 2
_space_group_name_Hall '-P 1'
_space_group_name_H-M_alt 'P -1'
_atom_sites_solution_hydrogens mixed
_audit_creation_method SHELXL-2018/1
_audit_update_record
;
2020-01-08 deposited with the CCDC.	2020-02-20 downloaded from the CCDC.
;
_cell_angle_alpha 62.559(3)
_cell_angle_beta 88.382(2)
_cell_angle_gamma 88.220(2)
_cell_formula_units_Z 2
_cell_length_a 13.4403(3)
_cell_length_b 20.3830(6)
_cell_length_c 20.9638(7)
_cell_measurement_reflns_used 19635
_cell_measurement_temperature 99.99(16)
_cell_measurement_theta_max 30.1410
_cell_measurement_theta_min 4.1230
_cell_volume 5093.8(3)
_computing_structure_refinement 'SHELXL-2018/1 (Sheldrick, 2018)'
_diffrn_ambient_temperature 99.99(16)
_diffrn_detector_area_resol_mean 10.3468
_diffrn_measured_fraction_theta_full 1.000
_diffrn_measured_fraction_theta_max 1.000
_diffrn_measurement_device_type 'SuperNova, Dual, Cu at home/near, Atlas'
_diffrn_measurement_method '\w scans'
_diffrn_radiation_type MoK\a
_diffrn_radiation_wavelength 0.71073
_diffrn_reflns_av_R_equivalents 0.0397
_diffrn_reflns_av_unetI/netI 0.0551
_diffrn_reflns_Laue_measured_fraction_full 1.000
_diffrn_reflns_Laue_measured_fraction_max 1.000
_diffrn_reflns_limit_h_max 16
_diffrn_reflns_limit_h_min -16
_diffrn_reflns_limit_k_max 25
_diffrn_reflns_limit_k_min -25
_diffrn_reflns_limit_l_max 19
_diffrn_reflns_limit_l_min -26
_diffrn_reflns_number 45522
_diffrn_reflns_point_group_measured_fraction_full 1.000
_diffrn_reflns_point_group_measured_fraction_max 1.000
_diffrn_reflns_theta_full 25.242
_diffrn_reflns_theta_max 26.499
_diffrn_reflns_theta_min 1.870
_diffrn_source 'micro-focus sealed X-ray tube'
_exptl_absorpt_coefficient_mu 14.372
_exptl_absorpt_correction_T_max 1.00000
_exptl_absorpt_correction_T_min 0.32446
_exptl_absorpt_correction_type multi-scan
_exptl_absorpt_process_details
;
CrysAlisPro 1.171.39.46e (Rigaku Oxford Diffraction, 2018)
Empirical absorption correction using spherical harmonics,
 implemented in SCALE3 ABSPACK scaling algorithm.
;
_exptl_crystal_colour light-yellow
_exptl_crystal_density_diffrn 2.893
_exptl_crystal_description block
_exptl_crystal_F_000 4076
_exptl_crystal_size_max 0.120
_exptl_crystal_size_mid 0.110
_exptl_crystal_size_min 0.080
_refine_diff_density_max 2.011
_refine_diff_density_min -2.370
_refine_diff_density_rms 0.278
_refine_ls_extinction_method none
_refine_ls_goodness_of_fit_ref 1.016
_refine_ls_hydrogen_treatment constr
_refine_ls_matrix_type full
_refine_ls_number_parameters 1368
_refine_ls_number_reflns 21099
_refine_ls_number_restraints 0
_refine_ls_restrained_S_all 1.016
_refine_ls_R_factor_all 0.0414
_refine_ls_R_factor_gt 0.0326
_refine_ls_shift/su_max 0.002
_refine_ls_shift/su_mean 0.000
_refine_ls_structure_factor_coef Fsqd
_refine_ls_weighting_details 'w=1/[\s^2^(Fo^2^)+(0.0264P)^2^] where P=(Fo^2^+2Fc^2^)/3'
_refine_ls_weighting_scheme calc
_refine_ls_wR_factor_gt 0.0684
_refine_ls_wR_factor_ref 0.0730
_reflns_Friedel_coverage 0.000
_reflns_number_gt 18135
_reflns_number_total 21099
_reflns_threshold_expression 'I > 2\s(I)'
_cod_data_source_file d0dt00159g2.cif
_cod_data_source_block Ho
_cod_depositor_comments
;
The following automatic conversions were performed:

data name '__diffrn_source' was replaced with '_diffrn_source'.

Automatic conversion script
Id: cif_correct_tags 7550 2019-12-06 10:49:48Z antanas 

 Adding full bibliography for 7703577--7703585.cif.
;
_cod_database_code 7703578
_shelx_shelxl_version_number 2018/1
_shelx_space_group_comment
;
The symmetry employed for this shelxl refinement is uniquely defined
by the following loop, which should always be used as a source of
symmetry information in preference to the above space-group names.
They are only intended as comments.
;
_shelx_estimated_absorpt_t_min 0.277
_shelx_estimated_absorpt_t_max 0.393

loop_
_space_group_symop_operation_xyz
'x, y, z'
'-x, -y, -z'

loop_
_atom_site_label
_atom_site_type_symbol
_atom_site_fract_x
_atom_site_fract_y
_atom_site_fract_z
_atom_site_U_iso_or_equiv
_atom_site_adp_type
_atom_site_occupancy
_atom_site_site_symmetry_order
_atom_site_calc_flag
_atom_site_refinement_flags_posn
_atom_site_refinement_flags_adp
_atom_site_refinement_flags_occupancy
_atom_site_disorder_assembly
_atom_site_disorder_group
Si1 Si 0.70510(11) 0.81450(9) 0.30758(9) 0.0052(3) Uani 1 1 d . . . . .
W1 W 0.60376(2) 0.71524(2) 0.22654(2) 0.00958(6) Uani 1 1 d . . . . .
W2 W 0.83029(2) 0.82521(2) 0.15198(2) 0.01002(6) Uani 1 1 d . . . . .
W3 W 0.83902(2) 0.65514(2) 0.32620(2) 0.01036(6) Uani 1 1 d . . . . .
W4 W 0.48010(2) 0.86673(2) 0.21179(2) 0.01033(6) Uani 1 1 d . . . . .
W5 W 0.70827(2) 0.97583(2) 0.14102(2) 0.01125(6) Uani 1 1 d . . . . .
W6 W 0.91943(2) 0.91873(2) 0.23251(2) 0.01095(6) Uani 1 1 d . . . . .
W7 W 0.48460(2) 0.71207(2) 0.37035(2) 0.01035(6) Uani 1 1 d . . . . .
W8 W 0.58606(2) 0.81664(2) 0.45770(2) 0.01110(6) Uani 1 1 d . . . . .
W9 W 0.57632(2) 0.97164(2) 0.30083(2) 0.01114(6) Uani 1 1 d . . . . .
W10 W 0.71981(2) 0.64928(2) 0.47112(2) 0.01134(6) Uani 1 1 d . . . . .
W11 W 0.79014(2) 0.91786(2) 0.39069(2) 0.01172(6) Uani 1 1 d . . . . .
W12 W 0.92469(2) 0.74937(2) 0.40735(2) 0.01146(6) Uani 1 1 d . . . . .
O1 O 0.6047(3) 0.7867(2) 0.2864(2) 0.0097(9) Uani 1 1 d . . . . .
O2 O 0.7724(3) 0.7431(2) 0.3592(2) 0.0089(9) Uiso 1 1 d . . . . .
O3 O 0.6752(3) 0.8627(2) 0.3490(2) 0.0103(9) Uani 1 1 d . . . . .
O4 O 0.7676(3) 0.8653(2) 0.2349(2) 0.0089(9) Uani 1 1 d . . . . .
O5 O 0.8919(3) 0.5846(2) 0.3138(2) 0.0169(10) Uani 1 1 d . . . . .
O6 O 0.9367(3) 0.8748(2) 0.1697(2) 0.0128(10) Uani 1 1 d . . . . .
O7 O 0.3877(3) 0.6592(2) 0.4194(2) 0.0163(10) Uani 1 1 d . . . . .
O8 O 0.6946(3) 0.8684(2) 0.4682(2) 0.0160(10) Uani 1 1 d . . . . .
O9 O 1.0288(3) 0.9645(2) 0.2176(2) 0.0159(10) Uani 1 1 d . . . . .
O10 O 0.3794(3) 0.9119(3) 0.1610(2) 0.0170(11) Uani 1 1 d . . . . .
O11 O 0.8511(3) 0.6756(2) 0.4855(2) 0.0129(10) Uani 1 1 d . . . . .
O12 O 0.6810(3) 1.0568(2) 0.0663(3) 0.0182(11) Uani 1 1 d . . . . .
O13 O 0.5078(3) 1.0512(2) 0.2775(2) 0.0169(10) Uani 1 1 d . . . . .
O14 O 0.5104(3) 0.6712(2) 0.3052(2) 0.0125(10) Uani 1 1 d . . . . .
O15 O 0.6975(3) 0.5762(2) 0.5535(3) 0.0178(11) Uani 1 1 d . . . . .
O16 O 0.9446(3) 0.6802(2) 0.3693(2) 0.0136(10) Uani 1 1 d . . . . .
O17 O 0.6677(3) 0.7310(2) 0.4846(2) 0.0115(9) Uani 1 1 d . . . . .
O18 O 0.4146(3) 0.7913(2) 0.2949(2) 0.0131(10) Uani 1 1 d . . . . .
O19 O 0.6901(3) 0.9916(2) 0.3426(2) 0.0130(10) Uani 1 1 d . . . . .
O20 O 0.7078(3) 0.6613(2) 0.2886(2) 0.0122(10) Uani 1 1 d . . . . .
O21 O 0.8609(3) 0.8253(2) 0.4223(2) 0.0141(10) Uani 1 1 d . . . . .
O22 O 0.5068(3) 0.7936(2) 0.1801(2) 0.0118(10) Uani 1 1 d . . . . .
O23 O 0.7673(3) 0.9194(2) 0.0966(2) 0.0127(10) Uani 1 1 d . . . . .
O24 O 0.5879(3) 0.9225(2) 0.1541(2) 0.0109(9) Uani 1 1 d . . . . .
O25 O 0.8815(3) 0.8087(2) 0.0852(2) 0.0162(10) Uani 1 1 d . . . . .
O26 O 0.9515(3) 0.8267(2) 0.3118(2) 0.0115(10) Uani 1 1 d . . . . .
O27 O 0.8389(3) 0.9953(2) 0.1596(2) 0.0116(10) Uani 1 1 d . . . . .
O28 O 0.5210(3) 0.7957(3) 0.5357(2) 0.0174(10) Uani 1 1 d . . . . .
O29 O 0.5266(3) 0.9116(2) 0.3957(2) 0.0119(10) Uani 1 1 d . . . . .
O30 O 0.5833(3) 0.6632(2) 0.1834(2) 0.0134(10) Uani 1 1 d . . . . .
O31 O 0.5042(3) 0.7741(2) 0.4135(2) 0.0111(9) Uani 1 1 d . . . . .
O32 O 1.0363(3) 0.7409(2) 0.4477(2) 0.0169(11) Uani 1 1 d . . . . .
O33 O 0.5966(3) 0.6567(2) 0.4246(2) 0.0124(10) Uani 1 1 d . . . . .
O34 O 0.6551(3) 0.9960(2) 0.2152(2) 0.0098(9) Uani 1 1 d . . . . .
O35 O 0.4969(3) 0.9197(2) 0.2657(2) 0.0099(9) Uani 1 1 d . . . . .
O36 O 0.8594(3) 0.9620(2) 0.4255(2) 0.0155(10) Uani 1 1 d . . . . .
O37 O 0.7035(3) 0.7806(2) 0.1664(2) 0.0109(9) Uani 1 1 d . . . . .
O38 O 0.8559(3) 0.9441(2) 0.3011(2) 0.0101(9) Uani 1 1 d . . . . .
O39 O 0.8674(3) 0.7375(2) 0.2368(2) 0.0096(9) Uani 1 1 d . . . . .
O40 O 0.7807(3) 0.6006(2) 0.4211(2) 0.0119(10) Uani 1 1 d . . . . .
O44 O 1.4074(3) 0.6425(3) 0.7527(3) 0.0276(13) Uani 1 1 d . . . . .
H44A H 1.354422 0.641441 0.732032 0.033 Uiso 1 1 d R U . . .
H44B H 1.424422 0.687311 0.735522 0.033 Uiso 1 1 d R U . . .
O45 O 1.2444(4) 0.6829(3) 0.6653(3) 0.0400(16) Uani 1 1 d . . . . .
H45A H 1.218010 0.657650 0.647658 0.048 Uiso 1 1 d R U . . .
H45B H 1.223410 0.727390 0.642088 0.048 Uiso 1 1 d R U . . .
O46 O 1.6061(5) 0.4402(4) 0.8355(4) 0.068(2) Uani 1 1 d . . . . .
H46A H 1.655443 0.462432 0.840455 0.081 Uiso 1 1 d R U . . .
H46B H 1.621273 0.394392 0.853745 0.081 Uiso 1 1 d R U . . .
O47 O 1.3491(5) 0.6775(4) 0.9814(4) 0.030(2) Uiso 0.730(11) 1 d . . P . .
O48 O 1.4105(11) 0.6297(8) 1.0428(9) 0.012(5) Uiso 0.270(11) 1 d . . P . .
Ho1 Ho 1.31142(2) 0.46744(2) 0.95239(2) 0.01495(7) Uani 1 1 d . . . . .
O41 O 1.3054(3) 0.5371(3) 1.0138(3) 0.0228(11) Uani 1 1 d . . . . .
H41B H 1.272068 0.525576 1.052444 0.027 Uiso 1 1 d R U . . .
H41C H 1.323778 0.581486 0.997885 0.027 Uiso 1 1 d R U . . .
O42 O 1.4254(4) 0.5589(3) 0.8932(3) 0.0334(14) Uani 1 1 d . . . . .
H42B H 1.422715 0.587343 0.848260 0.040 Uiso 1 1 d R U . . .
H42C H 1.471915 0.573023 0.910350 0.040 Uiso 1 1 d R U . . .
O43 O 1.4185(3) 0.4163(3) 0.8958(3) 0.0311(13) Uani 1 1 d . . . . .
H43A H 1.473610 0.403151 0.917577 0.037 Uiso 1 1 d R U . . .
H43B H 1.413370 0.393971 0.870317 0.037 Uiso 1 1 d R U . . .
O51 O 1.1639(4) 0.5408(3) 0.9074(3) 0.0267(12) Uani 1 1 d . . . . .
O52 O 1.2465(3) 0.5086(3) 0.8337(3) 0.0218(11) Uani 1 1 d . . . . .
O53 O 1.1380(3) 0.6199(2) 0.5887(3) 0.0175(11) Uani 1 1 d . . . . .
O54 O 0.8618(3) 0.4840(3) 0.6878(3) 0.0237(12) Uani 1 1 d . . . . .
O55 O 1.2038(3) 0.3993(3) 1.0549(3) 0.0215(11) Uani 1 1 d . . . . .
O56 O 1.2277(3) 0.3596(3) 0.9740(3) 0.0218(11) Uani 1 1 d . . . . .
O57 O 0.9220(3) 0.1847(3) 1.0302(3) 0.0199(11) Uani 1 1 d . . . . .
O58 O 1.2056(3) 0.0493(2) 1.1176(2) 0.0152(10) Uani 1 1 d . . . . .
O59 O 1.4239(3) 0.4019(2) 1.0418(2) 0.0172(11) Uani 1 1 d . . . . .
O60 O 1.4641(4) 0.2840(3) 1.0777(3) 0.0248(12) Uani 1 1 d . . . . .
O61 O 1.2697(3) 0.1174(3) 1.3592(3) 0.0216(11) Uani 1 1 d . . . . .
O62 O 1.5853(3) 0.2011(2) 1.3291(3) 0.0194(11) Uani 1 1 d . . . . .
N1 N 0.9973(4) 0.5555(3) 0.6362(3) 0.0143(12) Uani 1 1 d . . . . .
N3 N 1.4255(4) 0.1621(3) 1.3483(3) 0.0144(12) Uani 1 1 d . . . . .
C1 C 1.1697(5) 0.5364(4) 0.8491(4) 0.0187(16) Uani 1 1 d . . . . .
C2 C 1.0836(5) 0.5638(4) 0.7990(4) 0.0193(16) Uani 1 1 d . . . . .
C3 C 1.0056(6) 0.6022(5) 0.8108(4) 0.032(2) Uani 1 1 d . . . . .
H3A H 1.006936 0.612546 0.849559 0.038 Uiso 1 1 calc R U . . .
C4 C 0.9252(6) 0.6256(5) 0.7656(5) 0.034(2) Uani 1 1 d . . . . .
H4A H 0.872359 0.650901 0.774488 0.041 Uiso 1 1 calc R U . . .
C5 C 0.9225(5) 0.6117(4) 0.7075(4) 0.0254(18) Uani 1 1 d . . . . .
H5A H 0.868873 0.628237 0.676541 0.031 Uiso 1 1 calc R U . . .
C6 C 1.0014(5) 0.5725(4) 0.6957(4) 0.0180(16) Uani 1 1 d . . . . .
C7 C 1.0810(5) 0.5478(4) 0.7412(4) 0.0152(15) Uani 1 1 d . . . . .
H7A H 1.132618 0.520763 0.733414 0.018 Uiso 1 1 calc R U . . .
C8 C 1.0742(5) 0.5811(4) 0.5847(4) 0.0186(16) Uani 1 1 d . . . . .
C9 C 0.9225(5) 0.5073(4) 0.6383(4) 0.0171(15) Uani 1 1 d . . . . .
C10 C 0.9221(5) 0.4866(4) 0.5797(4) 0.0145(15) Uani 1 1 d . . . . .
C11 C 0.9992(5) 0.5113(4) 0.5270(4) 0.0141(14) Uani 1 1 d . . . . .
C12 C 1.0739(5) 0.5576(3) 0.5274(4) 0.0133(14) Uani 1 1 d . . . . .
C13 C 1.1491(4) 0.5807(4) 0.4760(4) 0.0144(15) Uani 1 1 d . . . . .
H13A H 1.198549 0.611172 0.476886 0.017 Uiso 1 1 calc R U . . .
C14 C 1.1499(5) 0.5577(4) 0.4226(4) 0.0160(15) Uani 1 1 d . . . . .
H14A H 1.200629 0.573057 0.387989 0.019 Uiso 1 1 calc R U . . .
C15 C 1.1970(5) 0.3492(4) 1.0354(4) 0.0149(15) Uani 1 1 d . . . . .
C16 C 1.1561(4) 0.2759(4) 1.0865(4) 0.0149(15) Uani 1 1 d . . . . .
C17 C 1.1585(5) 0.2524(4) 1.1601(4) 0.0168(15) Uani 1 1 d . . . . .
H17A H 1.181266 0.283419 1.177784 0.020 Uiso 1 1 calc R U . . .
C18 C 1.1262(5) 0.1817(4) 1.2070(4) 0.0204(16) Uani 1 1 d . . . . .
H18A H 1.129497 0.164936 1.256340 0.024 Uiso 1 1 calc R U . . .
C19 C 1.0892(5) 0.1361(4) 1.1809(4) 0.0165(15) Uani 1 1 d . . . . .
H19A H 1.065127 0.089702 1.212214 0.020 Uiso 1 1 calc R U . . .
C20 C 1.0889(4) 0.1613(4) 1.1068(4) 0.0139(14) Uani 1 1 d . . . . .
C21 C 1.1216(4) 0.2306(4) 1.0595(4) 0.0154(15) Uani 1 1 d . . . . .
H21A H 1.120484 0.246704 1.010181 0.018 Uiso 1 1 calc R U . . .
C22 C 0.9714(5) 0.1317(4) 1.0380(3) 0.0122(14) Uani 1 1 d . . . . .
N2 N 1.0586(4) 0.1124(3) 1.0793(3) 0.0127(12) Uani 1 1 d . . . . .
C23 C 1.1275(4) 0.0561(3) 1.0873(3) 0.0110(13) Uiso 1 1 d . . . . .
C24 C 1.1009(4) 0.0079(4) 1.0555(3) 0.0126(14) Uani 1 1 d . . . . .
C25 C 1.0126(4) 0.0221(3) 1.0155(4) 0.0118(14) Uani 1 1 d . . . . .
C26 C 0.9479(5) 0.0819(4) 1.0060(4) 0.0134(14) Uani 1 1 d . . . . .
C27 C 0.8617(5) 0.0956(4) 0.9678(4) 0.0147(15) Uani 1 1 d . . . . .
H27A H 0.819221 0.134490 0.962944 0.018 Uiso 1 1 calc R U . . .
C28 C 0.8382(5) 0.0511(4) 0.9363(4) 0.0141(14) Uani 1 1 d . . . . .
H28A H 0.780769 0.061302 0.909333 0.017 Uiso 1 1 calc R U . . .
C29 C 1.4293(5) 0.3338(4) 1.0893(4) 0.0155(15) Uani 1 1 d . . . . .
C30 C 1.3976(5) 0.3161(4) 1.1650(4) 0.0149(15) Uani 1 1 d . . . . .
C31 C 1.3559(5) 0.3706(4) 1.1798(4) 0.0176(15) Uani 1 1 d . . . . .
H31A H 1.343462 0.417598 1.142431 0.021 Uiso 1 1 calc R U . . .
C32 C 1.3320(5) 0.3554(4) 1.2516(4) 0.0194(16) Uani 1 1 d . . . . .
H32A H 1.302386 0.391639 1.261548 0.023 Uiso 1 1 calc R U . . .
C33 C 1.3536(5) 0.2853(4) 1.3068(4) 0.0165(15) Uani 1 1 d . . . . .
H33A H 1.339703 0.274528 1.354301 0.020 Uiso 1 1 calc R U . . .
C34 C 1.3955(5) 0.2320(4) 1.2911(4) 0.0149(15) Uani 1 1 d . . . . .
C35 C 1.4172(5) 0.2463(4) 1.2206(4) 0.0160(15) Uani 1 1 d . . . . .
H35A H 1.444512 0.209251 1.210978 0.019 Uiso 1 1 calc R U . . .
C36 C 1.3529(5) 0.1084(4) 1.3827(4) 0.0154(15) Uani 1 1 d . . . . .
C37 C 1.5270(5) 0.1531(4) 1.3654(4) 0.0154(15) Uani 1 1 d . . . . .
C38 C 1.5570(5) 0.0840(3) 1.4281(4) 0.0131(14) Uani 1 1 d . . . . .
C39 C 1.4855(4) 0.0320(3) 1.4691(3) 0.0119(14) Uani 1 1 d . . . . .
C40 C 1.3841(5) 0.0423(3) 1.4481(4) 0.0136(14) Uani 1 1 d . . . . .
C41 C 1.3157(5) -0.0094(4) 1.4900(4) 0.0164(15) Uani 1 1 d . . . . .
H41A H 1.249157 -0.001939 1.476902 0.020 Uiso 1 1 calc R U . . .
C42 C 1.3441(5) -0.0733(4) 1.5519(4) 0.0150(15) Uani 1 1 d . . . . .
H42A H 1.297045 -0.108092 1.579248 0.018 Uiso 1 1 calc R U . . .
N4 N 0.4343(4) 1.1439(3) 0.0258(3) 0.0128(12) Uani 1 1 d . . . . .
C51 C 0.5223(4) 1.1900(4) -0.0142(4) 0.0165(15) Uani 1 1 d . . . . .
H51A H 0.513173 1.209259 -0.064940 0.025 Uiso 1 1 calc R U . . .
H51B H 0.527860 1.230137 -0.002644 0.025 Uiso 1 1 calc R U . . .
H51C H 0.581850 1.159796 -0.000321 0.025 Uiso 1 1 calc R U . . .
C52 C 0.4463(5) 1.1133(4) 0.1047(4) 0.0191(16) Uani 1 1 d . . . . .
H52A H 0.452179 1.153108 0.116693 0.029 Uiso 1 1 calc R U . . .
H52B H 0.389369 1.084548 0.129188 0.029 Uiso 1 1 calc R U . . .
H52C H 0.505247 1.082421 0.119133 0.029 Uiso 1 1 calc R U . . .
C53 C 0.3431(4) 1.1923(4) 0.0031(4) 0.0180(16) Uani 1 1 d . . . . .
H53A H 0.335446 1.212070 -0.047849 0.027 Uiso 1 1 calc R U . . .
H53B H 0.285936 1.163859 0.027573 0.027 Uiso 1 1 calc R U . . .
H53C H 0.349352 1.232157 0.015051 0.027 Uiso 1 1 calc R U . . .
C54 C 0.4252(5) 1.0825(4) 0.0068(4) 0.0230(17) Uani 1 1 d . . . . .
H54A H 0.417379 1.102477 -0.044178 0.034 Uiso 1 1 calc R U . . .
H54B H 0.484050 1.051556 0.021159 0.034 Uiso 1 1 calc R U . . .
H54C H 0.368172 1.053682 0.031214 0.034 Uiso 1 1 calc R U . . .
N5 N 0.4421(4) 0.5414(3) 0.6329(3) 0.0184(13) Uani 1 1 d . . . . .
C55 C 0.5218(5) 0.5073(4) 0.6866(4) 0.0246(17) Uani 1 1 d . . . . .
H55A H 0.514937 0.454588 0.710564 0.037 Uiso 1 1 calc R U . . .
H55B H 0.585633 0.519417 0.662720 0.037 Uiso 1 1 calc R U . . .
H55C H 0.516507 0.525813 0.721181 0.037 Uiso 1 1 calc R U . . .
C56 C 0.4519(6) 0.6236(4) 0.5950(4) 0.0269(18) Uani 1 1 d . . . . .
H56A H 0.399980 0.645155 0.560430 0.040 Uiso 1 1 calc R U . . .
H56B H 0.446371 0.642372 0.629432 0.040 Uiso 1 1 calc R U . . .
H56C H 0.515497 0.635976 0.570971 0.040 Uiso 1 1 calc R U . . .
C57 C 0.4513(6) 0.5131(4) 0.5785(4) 0.0268(18) Uani 1 1 d . . . . .
H57A H 0.399757 0.535164 0.543697 0.040 Uiso 1 1 calc R U . . .
H57B H 0.515162 0.525695 0.554793 0.040 Uiso 1 1 calc R U . . .
H57C H 0.444906 0.460370 0.602189 0.040 Uiso 1 1 calc R U . . .
C58 C 0.3418(5) 0.5216(4) 0.6698(4) 0.0285(19) Uani 1 1 d . . . . .
H58A H 0.290399 0.543813 0.634909 0.043 Uiso 1 1 calc R U . . .
H58B H 0.335366 0.468870 0.693277 0.043 Uiso 1 1 calc R U . . .
H58C H 0.335678 0.539561 0.704848 0.043 Uiso 1 1 calc R U . . .
N6 N 1.2165(4) 0.8982(3) 0.3549(3) 0.0243(15) Uani 1 1 d . . . . .
C59 C 1.1207(5) 0.9180(4) 0.3815(4) 0.0257(18) Uani 1 1 d . . . . .
H59A H 1.134562 0.948489 0.403825 0.038 Uiso 1 1 calc R U . . .
H59B H 1.077255 0.944482 0.341649 0.038 Uiso 1 1 calc R U . . .
H59C H 1.089182 0.873660 0.415804 0.038 Uiso 1 1 calc R U . . .
C60 C 1.1963(5) 0.8508(4) 0.3200(4) 0.0293(19) Uani 1 1 d . . . . .
H60A H 1.165326 0.806142 0.354286 0.044 Uiso 1 1 calc R U . . .
H60B H 1.152707 0.876985 0.280230 0.044 Uiso 1 1 calc R U . . .
H60C H 1.257793 0.838733 0.303056 0.044 Uiso 1 1 calc R U . . .
C61 C 1.2646(6) 0.9672(5) 0.3009(5) 0.046(3) Uani 1 1 d . . . . .
H61A H 1.278015 0.998250 0.322756 0.068 Uiso 1 1 calc R U . . .
H61B H 1.325866 0.954778 0.283998 0.068 Uiso 1 1 calc R U . . .
H61C H 1.220780 0.993030 0.261172 0.068 Uiso 1 1 calc R U . . .
C62 C 1.2829(7) 0.8554(6) 0.4177(5) 0.052(3) Uani 1 1 d . . . . .
H62A H 1.296729 0.885102 0.440925 0.077 Uiso 1 1 calc R U . . .
H62B H 1.250268 0.811165 0.451277 0.077 Uiso 1 1 calc R U . . .
H62C H 1.344132 0.842437 0.401224 0.077 Uiso 1 1 calc R U . . .
N7 N 1.7842(5) 0.2044(4) 1.1879(4) 0.043(2) Uani 1 1 d . . . . .
C63 C 1.8093(7) 0.1360(5) 1.1826(6) 0.052(3) Uani 1 1 d . . . . .
H63A H 1.773516 0.095481 1.219233 0.078 Uiso 1 1 calc R U . . .
H63B H 1.791029 0.142171 1.136153 0.078 Uiso 1 1 calc R U . . .
H63C H 1.879517 0.125808 1.188888 0.078 Uiso 1 1 calc R U . . .
C64 C 1.8391(7) 0.2661(5) 1.1318(7) 0.069(4) Uani 1 1 d . . . . .
H64A H 1.823006 0.310646 1.135076 0.104 Uiso 1 1 calc R U . . .
H64B H 1.909308 0.255783 1.138133 0.104 Uiso 1 1 calc R U . . .
H64C H 1.820820 0.272146 1.085399 0.104 Uiso 1 1 calc R U . . .
C65 C 1.6744(7) 0.2164(7) 1.1831(7) 0.079(4) Uani 1 1 d . . . . .
H65A H 1.642540 0.174517 1.221007 0.118 Uiso 1 1 calc R U . . .
H65B H 1.657070 0.260055 1.187841 0.118 Uiso 1 1 calc R U . . .
H65C H 1.652690 0.222458 1.137476 0.118 Uiso 1 1 calc R U . . .
C66 C 1.8186(9) 0.1915(9) 1.2611(7) 0.109(6) Uani 1 1 d . . . . .
H66A H 1.782766 0.151162 1.297881 0.164 Uiso 1 1 calc R U . . .
H66B H 1.888559 0.179758 1.265308 0.164 Uiso 1 1 calc R U . . .
H66C H 1.806091 0.235374 1.266354 0.164 Uiso 1 1 calc R U . . .
N8 N 0.7942(4) 1.2889(4) -0.1828(4) 0.0304(16) Uani 1 1 d . . . . .
O63 O 0.7027(5) 1.2973(3) -0.0956(4) 0.0510(18) Uani 1 1 d . . . . .
C71 C 0.7812(6) 1.2835(4) -0.1185(5) 0.033(2) Uani 1 1 d . . . . .
H71A H 0.835372 1.268001 -0.087984 0.040 Uiso 1 1 calc R U . . .
C72 C 0.8874(7) 1.2740(6) -0.2087(6) 0.053(3) Uani 1 1 d . . . . .
H72A H 0.880125 1.281421 -0.257024 0.080 Uiso 1 1 calc R U . . .
H72B H 0.936585 1.306827 -0.208030 0.080 Uiso 1 1 calc R U . . .
H72C H 0.908034 1.223766 -0.178468 0.080 Uiso 1 1 calc R U . . .
C73 C 0.7109(6) 1.3145(6) -0.2343(6) 0.061(3) Uani 1 1 d . . . . .
H73A H 0.732776 1.315319 -0.278639 0.092 Uiso 1 1 calc R U . . .
H73B H 0.656330 1.281343 -0.214346 0.092 Uiso 1 1 calc R U . . .
H73C H 0.689612 1.363316 -0.243165 0.092 Uiso 1 1 calc R U . . .
N9 N 0.9864(4) -0.1672(3) 1.5819(3) 0.0259(15) Uani 1 1 d . . . . .
O64 O 1.1550(4) -0.1776(3) 1.5738(3) 0.0399(16) Uani 1 1 d . . . . .
C74 C 1.0690(6) -0.2014(4) 1.5783(4) 0.033(2) Uani 1 1 d . . . . .
H74A H 1.063198 -0.247181 1.579166 0.039 Uiso 1 1 calc R U . . .
C75 C 0.8899(5) -0.2018(4) 1.5896(4) 0.0299(19) Uani 1 1 d . . . . .
H75A H 0.837840 -0.169314 1.591363 0.045 Uiso 1 1 calc R U . . .
H75B H 0.880138 -0.211049 1.549298 0.045 Uiso 1 1 calc R U . . .
H75C H 0.888541 -0.247635 1.633165 0.045 Uiso 1 1 calc R U . . .
C76 C 0.9872(6) -0.0965(4) 1.5826(5) 0.0312(19) Uani 1 1 d . . . . .
H76A H 0.920029 -0.080463 1.585407 0.047 Uiso 1 1 calc R U . . .
H76B H 1.023296 -0.101430 1.623488 0.047 Uiso 1 1 calc R U . . .
H76C H 1.018752 -0.060738 1.539347 0.047 Uiso 1 1 calc R U . . .
N10 N 1.0576(5) 0.5853(4) 1.1042(4) 0.0315(16) Uani 1 1 d . . . . .
O65 O 1.2061(4) 0.5217(3) 1.1316(3) 0.0351(14) Uani 1 1 d . . . . .
C77 C 1.1353(5) 0.5542(4) 1.1457(4) 0.0254(18) Uani 1 1 d . . . . .
H77A H 1.137239 0.556772 1.188765 0.030 Uiso 1 1 calc R U . . .
C78 C 0.9792(6) 0.6244(5) 1.1248(5) 0.040(2) Uani 1 1 d . . . . .
H78A H 0.929031 0.643261 1.088640 0.060 Uiso 1 1 calc R U . . .
H78B H 0.949618 0.590706 1.170003 0.060 Uiso 1 1 calc R U . . .
H78C H 1.007744 0.664597 1.129334 0.060 Uiso 1 1 calc R U . . .
C79 C 1.0459(7) 0.5838(6) 1.0351(5) 0.047(3) Uani 1 1 d . . . . .
H79A H 0.985122 0.609131 1.013238 0.071 Uiso 1 1 calc R U . . .
H79B H 1.101167 0.607783 1.003774 0.071 Uiso 1 1 calc R U . . .
H79C H 1.043837 0.533412 1.043408 0.071 Uiso 1 1 calc R U . . .

loop_
_atom_site_aniso_label
_atom_site_aniso_U_11
_atom_site_aniso_U_22
_atom_site_aniso_U_33
_atom_site_aniso_U_23
_atom_site_aniso_U_13
_atom_site_aniso_U_12
Si1 0.0052(8) 0.0043(8) 0.0056(9) -0.0019(7) -0.0007(7) 0.0009(7)
W1 0.00905(12) 0.01086(13) 0.00899(14) -0.00470(12) -0.00037(10) -0.00020(10)
W2 0.00901(12) 0.01152(13) 0.00836(14) -0.00367(12) 0.00134(10) -0.00002(10)
W3 0.01014(12) 0.00997(13) 0.00995(15) -0.00387(12) -0.00133(10) 0.00320(10)
W4 0.00749(12) 0.01177(13) 0.01013(15) -0.00370(12) -0.00229(10) 0.00218(10)
W5 0.00983(12) 0.01003(13) 0.00945(15) -0.00083(12) 0.00014(10) 0.00154(10)
W6 0.00821(12) 0.01148(13) 0.01183(15) -0.00417(12) 0.00029(10) -0.00156(10)
W7 0.00846(12) 0.01194(13) 0.00944(14) -0.00391(12) 0.00112(10) -0.00094(10)
W8 0.01184(12) 0.01273(13) 0.00888(15) -0.00523(12) 0.00061(10) 0.00127(11)
W9 0.01089(12) 0.01040(13) 0.01192(15) -0.00511(12) -0.00119(10) 0.00305(10)
W10 0.01108(12) 0.01102(13) 0.00802(14) -0.00120(12) -0.00021(10) 0.00236(10)
W11 0.01123(12) 0.01308(14) 0.01265(15) -0.00742(12) -0.00187(11) 0.00052(11)
W12 0.00896(12) 0.01249(13) 0.01162(15) -0.00441(12) -0.00383(10) 0.00251(10)
O1 0.0046(19) 0.013(2) 0.011(2) -0.005(2) 0.0001(17) -0.0006(17)
O3 0.009(2) 0.015(2) 0.010(2) -0.008(2) 0.0001(18) 0.0018(18)
O4 0.0044(19) 0.013(2) 0.006(2) -0.001(2) 0.0007(17) 0.0012(17)
O5 0.021(2) 0.014(2) 0.013(3) -0.005(2) -0.003(2) 0.003(2)
O6 0.011(2) 0.012(2) 0.014(3) -0.004(2) 0.0011(19) 0.0012(18)
O7 0.016(2) 0.016(2) 0.016(3) -0.006(2) 0.000(2) -0.0020(19)
O8 0.014(2) 0.021(3) 0.015(3) -0.010(2) 0.0005(19) 0.002(2)
O9 0.012(2) 0.017(2) 0.018(3) -0.007(2) -0.0014(19) -0.0031(19)
O10 0.014(2) 0.022(3) 0.018(3) -0.011(2) -0.006(2) -0.001(2)
O11 0.017(2) 0.013(2) 0.009(3) -0.006(2) -0.0033(19) 0.0029(19)
O12 0.015(2) 0.017(3) 0.015(3) -0.002(2) 0.000(2) 0.004(2)
O13 0.020(2) 0.016(2) 0.011(3) -0.004(2) -0.003(2) 0.005(2)
O14 0.012(2) 0.014(2) 0.014(3) -0.008(2) 0.0044(19) -0.0025(19)
O15 0.014(2) 0.018(3) 0.016(3) -0.003(2) 0.001(2) 0.002(2)
O16 0.012(2) 0.010(2) 0.015(3) -0.003(2) 0.0020(19) 0.0017(18)
O17 0.011(2) 0.015(2) 0.009(2) -0.006(2) 0.0004(18) 0.0057(18)
O18 0.010(2) 0.010(2) 0.019(3) -0.006(2) -0.0006(19) 0.0014(18)
O19 0.018(2) 0.008(2) 0.012(3) -0.004(2) -0.0005(19) 0.0015(19)
O20 0.012(2) 0.013(2) 0.011(3) -0.005(2) 0.0014(18) -0.0012(18)
O21 0.016(2) 0.016(2) 0.010(3) -0.005(2) -0.0023(19) 0.0038(19)
O22 0.011(2) 0.010(2) 0.009(2) 0.001(2) -0.0020(18) -0.0022(18)
O23 0.012(2) 0.010(2) 0.015(3) -0.004(2) -0.0024(19) -0.0007(18)
O24 0.011(2) 0.010(2) 0.011(3) -0.004(2) 0.0001(18) 0.0027(18)
O25 0.013(2) 0.022(3) 0.015(3) -0.010(2) 0.0060(19) -0.004(2)
O26 0.008(2) 0.012(2) 0.012(3) -0.003(2) 0.0007(18) 0.0004(18)
O27 0.013(2) 0.011(2) 0.011(3) -0.005(2) 0.0034(18) -0.0046(18)
O28 0.022(2) 0.021(3) 0.011(3) -0.009(2) 0.006(2) 0.001(2)
O29 0.013(2) 0.013(2) 0.006(2) -0.001(2) 0.0031(18) 0.0016(18)
O30 0.019(2) 0.011(2) 0.013(3) -0.008(2) -0.0008(19) -0.0030(19)
O31 0.013(2) 0.008(2) 0.008(2) -0.001(2) 0.0004(18) 0.0039(18)
O32 0.018(2) 0.015(2) 0.013(3) -0.002(2) -0.003(2) -0.001(2)
O33 0.011(2) 0.013(2) 0.009(3) -0.003(2) -0.0006(18) -0.0009(18)
O34 0.012(2) 0.003(2) 0.010(2) 0.0018(19) 0.0015(18) 0.0015(17)
O35 0.010(2) 0.010(2) 0.010(2) -0.005(2) 0.0012(18) -0.0012(18)
O36 0.018(2) 0.016(2) 0.014(3) -0.007(2) -0.001(2) 0.000(2)
O37 0.014(2) 0.013(2) 0.006(2) -0.005(2) -0.0004(18) -0.0035(18)
O38 0.012(2) 0.012(2) 0.007(2) -0.005(2) 0.0024(18) -0.0034(18)
O39 0.007(2) 0.011(2) 0.011(2) -0.005(2) -0.0015(17) 0.0018(17)
O40 0.013(2) 0.011(2) 0.008(2) -0.001(2) -0.0018(18) 0.0016(18)
O44 0.028(3) 0.025(3) 0.021(3) -0.003(3) -0.004(2) -0.010(2)
O45 0.040(3) 0.029(3) 0.054(4) -0.020(3) -0.020(3) -0.003(3)
O46 0.053(4) 0.085(6) 0.071(6) -0.041(5) -0.009(4) 0.001(4)
Ho1 0.01898(16) 0.01531(16) 0.01115(17) -0.00630(14) -0.00074(13) -0.00476(13)
O41 0.035(3) 0.016(3) 0.015(3) -0.005(2) 0.000(2) -0.003(2)
O42 0.039(3) 0.039(3) 0.020(3) -0.010(3) -0.001(2) -0.022(3)
O43 0.022(3) 0.053(4) 0.033(3) -0.031(3) 0.000(2) -0.004(3)
O51 0.029(3) 0.035(3) 0.026(3) -0.023(3) -0.010(2) 0.010(2)
O52 0.021(3) 0.030(3) 0.013(3) -0.009(2) 0.003(2) 0.001(2)
O53 0.020(2) 0.013(2) 0.019(3) -0.007(2) -0.006(2) -0.003(2)
O54 0.022(3) 0.036(3) 0.016(3) -0.014(3) 0.001(2) -0.002(2)
O55 0.021(2) 0.023(3) 0.019(3) -0.008(2) 0.007(2) -0.009(2)
O56 0.027(3) 0.024(3) 0.015(3) -0.010(2) 0.006(2) -0.006(2)
O57 0.015(2) 0.024(3) 0.026(3) -0.016(2) -0.004(2) 0.007(2)
O58 0.010(2) 0.017(2) 0.019(3) -0.009(2) -0.0044(19) -0.0003(19)
O59 0.020(2) 0.017(3) 0.009(3) -0.002(2) 0.000(2) 0.002(2)
O60 0.037(3) 0.019(3) 0.024(3) -0.015(3) 0.000(2) 0.006(2)
O61 0.016(2) 0.023(3) 0.019(3) -0.004(2) -0.005(2) 0.001(2)
O62 0.017(2) 0.016(3) 0.017(3) -0.001(2) 0.002(2) -0.001(2)
N1 0.019(3) 0.015(3) 0.009(3) -0.006(3) -0.005(2) 0.005(2)
N3 0.012(3) 0.014(3) 0.012(3) -0.001(3) -0.002(2) 0.003(2)
C1 0.022(4) 0.017(4) 0.017(4) -0.006(3) -0.001(3) -0.007(3)
C2 0.018(3) 0.019(4) 0.020(4) -0.009(3) 0.001(3) -0.001(3)
C3 0.032(4) 0.046(5) 0.032(5) -0.030(5) -0.005(4) 0.004(4)
C4 0.022(4) 0.052(6) 0.050(6) -0.041(5) -0.009(4) 0.019(4)
C5 0.021(4) 0.029(4) 0.029(5) -0.016(4) -0.016(3) 0.009(3)
C6 0.024(4) 0.017(4) 0.017(4) -0.011(3) -0.001(3) -0.003(3)
C7 0.014(3) 0.016(4) 0.014(4) -0.007(3) 0.002(3) 0.002(3)
C8 0.017(3) 0.018(4) 0.020(4) -0.008(3) -0.011(3) 0.008(3)
C9 0.016(3) 0.022(4) 0.012(4) -0.007(3) -0.006(3) 0.008(3)
C10 0.019(3) 0.013(3) 0.012(4) -0.006(3) -0.007(3) 0.007(3)
C11 0.015(3) 0.018(4) 0.010(4) -0.008(3) -0.004(3) 0.004(3)
C12 0.016(3) 0.010(3) 0.010(4) -0.001(3) -0.009(3) 0.005(3)
C13 0.010(3) 0.012(3) 0.018(4) -0.003(3) -0.007(3) 0.000(3)
C14 0.014(3) 0.017(4) 0.013(4) -0.004(3) -0.001(3) 0.003(3)
C15 0.018(3) 0.010(3) 0.016(4) -0.005(3) -0.001(3) -0.003(3)
C16 0.007(3) 0.016(4) 0.020(4) -0.008(3) 0.002(3) -0.002(3)
C17 0.023(4) 0.019(4) 0.013(4) -0.011(3) 0.004(3) -0.003(3)
C18 0.028(4) 0.026(4) 0.009(4) -0.010(3) -0.002(3) 0.000(3)
C19 0.016(3) 0.020(4) 0.016(4) -0.011(3) 0.002(3) -0.004(3)
C20 0.008(3) 0.020(4) 0.021(4) -0.016(3) 0.001(3) -0.001(3)
C21 0.008(3) 0.025(4) 0.015(4) -0.011(3) 0.003(3) 0.000(3)
C22 0.017(3) 0.016(4) 0.005(3) -0.006(3) 0.003(3) -0.003(3)
N2 0.013(3) 0.012(3) 0.014(3) -0.006(3) 0.002(2) -0.004(2)
C24 0.013(3) 0.018(4) 0.008(4) -0.007(3) 0.007(3) -0.009(3)
C25 0.011(3) 0.011(3) 0.007(3) 0.001(3) 0.006(3) -0.005(3)
C26 0.014(3) 0.015(3) 0.011(4) -0.006(3) 0.007(3) -0.004(3)
C27 0.014(3) 0.010(3) 0.018(4) -0.004(3) 0.003(3) 0.000(3)
C28 0.010(3) 0.018(4) 0.009(4) -0.001(3) 0.002(3) -0.002(3)
C29 0.012(3) 0.013(3) 0.020(4) -0.007(3) -0.004(3) -0.003(3)
C30 0.011(3) 0.019(4) 0.010(4) -0.003(3) -0.004(3) -0.001(3)
C31 0.016(3) 0.012(3) 0.018(4) -0.002(3) -0.002(3) 0.006(3)
C32 0.011(3) 0.023(4) 0.021(4) -0.007(3) -0.002(3) 0.006(3)
C33 0.023(4) 0.018(4) 0.008(4) -0.005(3) 0.000(3) 0.002(3)
C34 0.021(3) 0.009(3) 0.008(4) 0.002(3) -0.002(3) -0.002(3)
C35 0.013(3) 0.019(4) 0.018(4) -0.010(3) -0.003(3) 0.002(3)
C36 0.015(3) 0.019(4) 0.017(4) -0.012(3) -0.002(3) 0.000(3)
C37 0.019(3) 0.017(4) 0.012(4) -0.008(3) -0.002(3) -0.002(3)
C38 0.015(3) 0.010(3) 0.016(4) -0.008(3) -0.001(3) 0.005(3)
C39 0.012(3) 0.013(3) 0.012(4) -0.007(3) -0.002(3) 0.002(3)
C40 0.018(3) 0.011(3) 0.014(4) -0.008(3) -0.001(3) 0.003(3)
C41 0.010(3) 0.025(4) 0.020(4) -0.015(3) -0.001(3) 0.002(3)
C42 0.016(3) 0.014(3) 0.010(4) -0.002(3) 0.001(3) 0.000(3)
N4 0.011(3) 0.014(3) 0.012(3) -0.004(3) -0.003(2) 0.001(2)
C51 0.011(3) 0.019(4) 0.019(4) -0.008(3) -0.001(3) -0.002(3)
C52 0.020(4) 0.024(4) 0.008(4) -0.004(3) 0.002(3) 0.004(3)
C53 0.010(3) 0.030(4) 0.009(4) -0.005(3) 0.000(3) 0.008(3)
C54 0.023(4) 0.027(4) 0.021(4) -0.013(4) -0.004(3) 0.000(3)
N5 0.017(3) 0.015(3) 0.021(4) -0.007(3) 0.005(3) -0.001(2)
C55 0.023(4) 0.027(4) 0.021(4) -0.008(4) 0.002(3) -0.004(3)
C56 0.041(5) 0.017(4) 0.021(5) -0.008(4) 0.013(4) -0.006(3)
C57 0.043(5) 0.025(4) 0.013(4) -0.010(4) -0.004(3) 0.011(4)
C58 0.026(4) 0.015(4) 0.037(5) -0.005(4) 0.010(4) -0.007(3)
N6 0.010(3) 0.036(4) 0.030(4) -0.019(3) -0.003(3) 0.003(3)
C59 0.014(3) 0.034(4) 0.033(5) -0.019(4) 0.003(3) 0.010(3)
C60 0.017(4) 0.043(5) 0.040(5) -0.030(4) -0.002(3) -0.002(4)
C61 0.025(4) 0.042(5) 0.088(8) -0.047(6) 0.023(5) -0.009(4)
C62 0.051(6) 0.077(7) 0.053(7) -0.052(6) -0.037(5) 0.038(5)
N7 0.021(4) 0.065(5) 0.069(6) -0.053(5) 0.010(4) -0.003(4)
C63 0.050(6) 0.049(6) 0.054(7) -0.022(6) 0.011(5) -0.016(5)
C64 0.038(5) 0.047(6) 0.139(12) -0.058(8) 0.008(6) -0.012(5)
C65 0.033(6) 0.098(9) 0.138(13) -0.084(9) 0.004(6) 0.012(6)
C66 0.067(8) 0.223(18) 0.100(12) -0.126(13) 0.008(8) -0.017(10)
N8 0.022(3) 0.033(4) 0.035(4) -0.014(4) -0.005(3) -0.003(3)
O63 0.042(4) 0.042(4) 0.076(5) -0.035(4) 0.032(4) -0.012(3)
C71 0.038(5) 0.020(4) 0.041(6) -0.013(4) 0.004(4) -0.007(4)
C72 0.046(6) 0.064(7) 0.054(7) -0.032(6) 0.012(5) -0.004(5)
C73 0.035(5) 0.076(8) 0.065(8) -0.024(7) -0.020(5) -0.001(5)
N9 0.022(3) 0.027(4) 0.025(4) -0.009(3) 0.001(3) 0.003(3)
O64 0.021(3) 0.034(3) 0.062(5) -0.019(3) -0.001(3) -0.005(3)
C74 0.037(5) 0.027(4) 0.029(5) -0.008(4) 0.002(4) -0.001(4)
C75 0.020(4) 0.038(5) 0.029(5) -0.013(4) 0.002(3) -0.005(4)
C76 0.033(4) 0.028(4) 0.036(5) -0.017(4) 0.000(4) -0.005(4)
N10 0.028(4) 0.038(4) 0.027(4) -0.013(4) -0.002(3) -0.006(3)
O65 0.030(3) 0.046(4) 0.032(4) -0.021(3) 0.003(3) 0.001(3)
C77 0.017(4) 0.027(4) 0.021(5) -0.001(4) -0.001(3) -0.003(3)
C78 0.028(4) 0.043(5) 0.046(6) -0.018(5) -0.006(4) 0.001(4)
C79 0.044(5) 0.072(7) 0.026(5) -0.024(5) -0.005(4) 0.001(5)

loop_
_atom_type_symbol
_atom_type_description
_atom_type_scat_dispersion_real
_atom_type_scat_dispersion_imag
_atom_type_scat_source
C C 0.0033 0.0016 'International Tables Vol C Tables 4.2.6.8 and 6.1.1.4'
H H 0.0000 0.0000 'International Tables Vol C Tables 4.2.6.8 and 6.1.1.4'
N N 0.0061 0.0033 'International Tables Vol C Tables 4.2.6.8 and 6.1.1.4'
O O 0.0106 0.0060 'International Tables Vol C Tables 4.2.6.8 and 6.1.1.4'
Si Si 0.0817 0.0704 'International Tables Vol C Tables 4.2.6.8 and 6.1.1.4'
W W -0.8490 6.8722 'International Tables Vol C Tables 4.2.6.8 and 6.1.1.4'
Ho Ho -0.2175 4.6783 'International Tables Vol C Tables 4.2.6.8 and 6.1.1.4'

loop_
_geom_angle_atom_site_label_1
_geom_angle_atom_site_label_2
_geom_angle_atom_site_label_3
_geom_angle
_geom_angle_site_symmetry_1
_geom_angle_site_symmetry_3
_geom_angle_publ_flag
O3 Si1 O2 109.8(2) . . ?
O3 Si1 O4 109.4(2) . . ?
O2 Si1 O4 109.6(2) . . ?
O3 Si1 O1 109.7(2) . . ?
O2 Si1 O1 109.2(2) . . ?
O4 Si1 O1 109.2(2) . . ?
O30 W1 O20 101.7(2) . . ?
O30 W1 O37 101.68(19) . . ?
O20 W1 O37 86.51(18) . . ?
O30 W1 O14 99.73(19) . . ?
O20 W1 O14 89.59(18) . . ?
O37 W1 O14 158.58(18) . . ?
O30 W1 O22 100.0(2) . . ?
O20 W1 O22 158.23(19) . . ?
O37 W1 O22 88.33(17) . . ?
O14 W1 O22 87.54(18) . . ?
O30 W1 O1 171.08(17) . . ?
O20 W1 O1 84.76(17) . . ?
O37 W1 O1 84.69(16) . . ?
O14 W1 O1 73.98(16) . . ?
O22 W1 O1 73.71(16) . . ?
O25 W2 O37 102.08(19) . . ?
O25 W2 O23 100.6(2) . . ?
O37 W2 O23 88.89(17) . . ?
O25 W2 O39 102.3(2) . . ?
O37 W2 O39 85.02(17) . . ?
O23 W2 O39 157.01(19) . . ?
O25 W2 O6 101.10(19) . . ?
O37 W2 O6 156.75(19) . . ?
O23 W2 O6 88.57(17) . . ?
O39 W2 O6 88.37(17) . . ?
O25 W2 O4 171.87(18) . . ?
O37 W2 O4 83.69(16) . . ?
O23 W2 O4 73.53(17) . . ?
O39 W2 O4 83.77(16) . . ?
O6 W2 O4 73.44(16) . . ?
O5 W3 O39 101.4(2) . . ?
O5 W3 O16 101.8(2) . . ?
O39 W3 O16 90.33(17) . . ?
O5 W3 O20 101.3(2) . . ?
O39 W3 O20 85.46(17) . . ?
O16 W3 O20 156.97(18) . . ?
O5 W3 O40 100.6(2) . . ?
O39 W3 O40 157.85(18) . . ?
O16 W3 O40 88.10(18) . . ?
O20 W3 O40 87.39(17) . . ?
O5 W3 O2 172.42(18) . . ?
O39 W3 O2 84.96(16) . . ?
O16 W3 O2 73.81(16) . . ?
O20 W3 O2 83.26(16) . . ?
O40 W3 O2 73.38(16) . . ?
O10 W4 O24 102.5(2) . . ?
O10 W4 O35 101.6(2) . . ?
O24 W4 O35 85.66(18) . . ?
O10 W4 O22 100.8(2) . . ?
O24 W4 O22 89.69(18) . . ?
O35 W4 O22 157.59(17) . . ?
O10 W4 O18 100.26(19) . . ?
O24 W4 O18 157.14(17) . . ?
O35 W4 O18 88.16(18) . . ?
O22 W4 O18 87.68(18) . . ?
O10 W4 O1 170.63(17) . . ?
O24 W4 O1 84.83(16) . . ?
O35 W4 O1 84.58(16) . . ?
O22 W4 O1 73.16(16) . . ?
O18 W4 O1 72.67(15) . . ?
O12 W5 O34 101.3(2) . . ?
O12 W5 O27 100.35(19) . . ?
O34 W5 O27 90.71(18) . . ?
O12 W5 O24 101.27(19) . . ?
O34 W5 O24 84.72(18) . . ?
O27 W5 O24 158.38(18) . . ?
O12 W5 O23 100.2(2) . . ?
O34 W5 O23 158.36(17) . . ?
O27 W5 O23 88.30(18) . . ?
O24 W5 O23 88.28(17) . . ?
O12 W5 O4 171.68(18) . . ?
O34 W5 O4 85.15(16) . . ?
O27 W5 O4 74.06(16) . . ?
O24 W5 O4 84.49(16) . . ?
O23 W5 O4 73.79(16) . . ?
O9 W6 O26 101.77(19) . . ?
O9 W6 O6 100.8(2) . . ?
O26 W6 O6 89.80(19) . . ?
O9 W6 O38 100.8(2) . . ?
O26 W6 O38 86.19(18) . . ?
O6 W6 O38 158.38(16) . . ?
O9 W6 O27 99.66(19) . . ?
O26 W6 O27 158.48(16) . . ?
O6 W6 O27 88.13(18) . . ?
O38 W6 O27 87.89(18) . . ?
O9 W6 O4 171.70(18) . . ?
O26 W6 O4 85.06(15) . . ?
O6 W6 O4 74.31(16) . . ?
O38 W6 O4 84.17(16) . . ?
O27 W6 O4 73.76(15) . . ?
O7 W7 O31 102.7(2) . . ?
O7 W7 O18 100.53(19) . . ?
O31 W7 O18 89.13(18) . . ?
O7 W7 O33 102.01(19) . . ?
O31 W7 O33 85.44(18) . . ?
O18 W7 O33 157.46(17) . . ?
O7 W7 O14 100.4(2) . . ?
O31 W7 O14 156.80(17) . . ?
O18 W7 O14 87.77(19) . . ?
O33 W7 O14 88.68(19) . . ?
O7 W7 O1 170.82(18) . . ?
O31 W7 O1 83.91(16) . . ?
O18 W7 O1 72.98(16) . . ?
O33 W7 O1 84.69(16) . . ?
O14 W7 O1 73.20(16) . . ?
O28 W8 O17 101.6(2) . . ?
O28 W8 O8 100.6(2) . . ?
O17 W8 O8 90.57(18) . . ?
O28 W8 O31 101.3(2) . . ?
O17 W8 O31 85.40(18) . . ?
O8 W8 O31 158.02(19) . . ?
O28 W8 O29 100.3(2) . . ?
O17 W8 O29 158.08(18) . . ?
O8 W8 O29 87.53(18) . . ?
O31 W8 O29 88.24(18) . . ?
O28 W8 O3 171.72(18) . . ?
O17 W8 O3 85.04(17) . . ?
O8 W8 O3 74.06(17) . . ?
O31 W8 O3 84.06(16) . . ?
O29 W8 O3 73.44(16) . . ?
O13 W9 O35 101.9(2) . . ?
O13 W9 O29 101.0(2) . . ?
O35 W9 O29 89.90(18) . . ?
O13 W9 O34 101.83(19) . . ?
O35 W9 O34 84.46(18) . . ?
O29 W9 O34 157.14(18) . . ?
O13 W9 O19 100.4(2) . . ?
O35 W9 O19 157.53(18) . . ?
O29 W9 O19 88.40(18) . . ?
O34 W9 O19 88.46(18) . . ?
O13 W9 O3 171.51(19) . . ?
O35 W9 O3 84.63(16) . . ?
O29 W9 O3 73.36(16) . . ?
O34 W9 O3 84.05(16) . . ?
O19 W9 O3 73.42(16) . . ?
O15 W10 O40 101.2(2) . . ?
O15 W10 O33 100.98(19) . . ?
O40 W10 O33 90.45(18) . . ?
O15 W10 O17 101.8(2) . . ?
O40 W10 O17 157.06(18) . . ?
O33 W10 O17 84.92(18) . . ?
O15 W10 O11 100.30(19) . . ?
O40 W10 O11 88.23(18) . . ?
O33 W10 O11 158.53(18) . . ?
O17 W10 O11 87.98(18) . . ?
O15 W10 O2 172.28(17) . . ?
O40 W10 O2 73.88(16) . . ?
O33 W10 O2 85.14(16) . . ?
O17 W10 O2 83.34(16) . . ?
O11 W10 O2 73.90(16) . . ?
O36 W11 O38 101.71(19) . . ?
O36 W11 O19 100.6(2) . . ?
O38 W11 O19 89.61(18) . . ?
O36 W11 O21 102.0(2) . . ?
O38 W11 O21 85.03(18) . . ?
O19 W11 O21 157.39(18) . . ?
O36 W11 O8 101.0(2) . . ?
O38 W11 O8 157.20(18) . . ?
O19 W11 O8 88.08(19) . . ?
O21 W11 O8 88.44(19) . . ?
O36 W11 O3 171.91(18) . . ?
O38 W11 O3 84.38(16) . . ?
O19 W11 O3 73.93(16) . . ?
O21 W11 O3 83.68(16) . . ?
O8 W11 O3 73.18(17) . . ?
O32 W12 O21 101.4(2) . . ?
O32 W12 O11 100.11(19) . . ?
O21 W12 O11 91.12(18) . . ?
O32 W12 O16 100.7(2) . . ?
O21 W12 O16 157.57(18) . . ?
O11 W12 O16 88.40(18) . . ?
O32 W12 O26 101.53(19) . . ?
O21 W12 O26 84.81(19) . . ?
O11 W12 O26 158.35(17) . . ?
O16 W12 O26 87.40(18) . . ?
O32 W12 O2 172.11(18) . . ?
O21 W12 O2 84.59(16) . . ?
O11 W12 O2 74.46(16) . . ?
O16 W12 O2 73.68(16) . . ?
O26 W12 O2 83.98(16) . . ?
Si1 O1 W1 124.4(2) . . ?
Si1 O1 W4 124.1(2) . . ?
W1 O1 W4 91.55(14) . . ?
Si1 O1 W7 124.3(2) . . ?
W1 O1 W7 91.48(14) . . ?
W4 O1 W7 91.31(13) . . ?
Si1 O2 W12 124.4(2) . . ?
Si1 O2 W3 124.6(2) . . ?
W12 O2 W3 90.95(14) . . ?
Si1 O2 W10 124.8(2) . . ?
W12 O2 W10 90.86(14) . . ?
W3 O2 W10 90.98(14) . . ?
Si1 O3 W8 124.0(2) . . ?
Si1 O3 W11 124.4(2) . . ?
W8 O3 W11 91.39(15) . . ?
Si1 O3 W9 124.8(2) . . ?
W8 O3 W9 91.28(14) . . ?
W11 O3 W9 90.90(14) . . ?
Si1 O4 W6 124.4(2) . . ?
Si1 O4 W5 124.7(2) . . ?
W6 O4 W5 91.16(14) . . ?
Si1 O4 W2 124.8(2) . . ?
W6 O4 W2 90.67(14) . . ?
W5 O4 W2 90.89(15) . . ?
W6 O6 W2 121.6(2) . . ?
W8 O8 W11 121.4(2) . . ?
W12 O11 W10 120.8(2) . . ?
W1 O14 W7 121.3(2) . . ?
W3 O16 W12 121.5(2) . . ?
W8 O17 W10 152.3(2) . . ?
W7 O18 W4 123.0(2) . . ?
W11 O19 W9 121.7(2) . . ?
W1 O20 W3 151.3(2) . . ?
W12 O21 W11 153.3(3) . . ?
W4 O22 W1 121.6(2) . . ?
W2 O23 W5 121.7(2) . . ?
W4 O24 W5 151.7(3) . . ?
W6 O26 W12 151.3(2) . . ?
W5 O27 W6 121.0(2) . . ?
W9 O29 W8 121.9(2) . . ?
W7 O31 W8 152.3(2) . . ?
W7 O33 W10 151.8(2) . . ?
W5 O34 W9 152.7(2) . . ?
W9 O35 W4 152.0(2) . . ?
W1 O37 W2 151.8(2) . . ?
W11 O38 W6 151.6(2) . . ?
W3 O39 W2 152.9(2) . . ?
W10 O40 W3 121.7(2) . . ?
H44A O44 H44B 107.8 . . ?
H45A O45 H45B 108.0 . . ?
H46A O46 H46B 107.9 . . ?
O42 Ho1 O59 90.79(17) . . ?
O42 Ho1 O41 75.41(18) . . ?
O59 Ho1 O41 79.76(17) . . ?
O42 Ho1 O56 153.81(19) . . ?
O59 Ho1 O56 92.02(16) . . ?
O41 Ho1 O56 130.68(17) . . ?
O42 Ho1 O43 76.75(19) . . ?
O59 Ho1 O43 78.35(17) . . ?
O41 Ho1 O43 144.06(17) . . ?
O56 Ho1 O43 78.34(17) . . ?
O42 Ho1 O51 97.97(19) . . ?
O59 Ho1 O51 152.79(17) . . ?
O41 Ho1 O51 77.66(17) . . ?
O56 Ho1 O51 91.29(17) . . ?
O43 Ho1 O51 128.70(18) . . ?
O42 Ho1 O52 83.69(17) . . ?
O59 Ho1 O52 152.45(17) . . ?
O41 Ho1 O52 124.23(17) . . ?
O56 Ho1 O52 81.84(16) . . ?
O43 Ho1 O52 74.10(17) . . ?
O51 Ho1 O52 54.65(17) . . ?
O42 Ho1 O55 150.39(18) . . ?
O59 Ho1 O55 77.73(16) . . ?
O41 Ho1 O55 75.72(16) . . ?
O56 Ho1 O55 55.08(16) . . ?
O43 Ho1 O55 126.00(17) . . ?
O51 Ho1 O55 82.15(17) . . ?
O52 Ho1 O55 118.51(16) . . ?
O42 Ho1 C15 172.10(19) . . ?
O59 Ho1 C15 81.33(18) . . ?
O41 Ho1 C15 103.47(19) . . ?
O56 Ho1 C15 27.62(18) . . ?
O43 Ho1 C15 100.99(19) . . ?
O51 Ho1 C15 89.35(19) . . ?
O52 Ho1 C15 103.09(18) . . ?
O55 Ho1 C15 27.78(19) . . ?
O42 Ho1 C1 93.11(19) . . ?
O59 Ho1 C1 175.89(17) . . ?
O41 Ho1 C1 102.47(19) . . ?
O56 Ho1 C1 83.91(18) . . ?
O43 Ho1 C1 101.3(2) . . ?
O51 Ho1 C1 27.42(19) . . ?
O52 Ho1 C1 27.40(19) . . ?
O55 Ho1 C1 99.39(19) . . ?
C15 Ho1 C1 94.8(2) . . ?
Ho1 O41 H41B 124.0 . . ?
Ho1 O41 H41C 126.6 . . ?
H41B O41 H41C 108.0 . . ?
Ho1 O42 H42B 122.1 . . ?
Ho1 O42 H42C 129.2 . . ?
H42B O42 H42C 108.5 . . ?
Ho1 O43 H43A 110.1 . . ?
Ho1 O43 H43B 137.6 . . ?
H43A O43 H43B 108.2 . . ?
C1 O51 Ho1 92.6(4) . . ?
C1 O52 Ho1 91.4(4) . . ?
C15 O55 Ho1 89.7(4) . . ?
C15 O56 Ho1 92.9(4) . . ?
C29 O59 Ho1 132.5(4) . . ?
C8 N1 C9 124.4(6) . . ?
C8 N1 C6 117.6(6) . . ?
C9 N1 C6 117.6(6) . . ?
C36 N3 C37 125.1(5) . . ?
C36 N3 C34 118.5(5) . . ?
C37 N3 C34 116.3(5) . . ?
O52 C1 O51 120.6(6) . . ?
O52 C1 C2 120.6(7) . . ?
O51 C1 C2 118.8(7) . . ?
O52 C1 Ho1 61.2(4) . . ?
O51 C1 Ho1 60.0(4) . . ?
C2 C1 Ho1 171.4(5) . . ?
C3 C2 C7 119.6(7) . . ?
C3 C2 C1 120.8(7) . . ?
C7 C2 C1 119.6(6) . . ?
C2 C3 C4 120.6(7) . . ?
C2 C3 H3A 119.7 . . ?
C4 C3 H3A 119.7 . . ?
C5 C4 C3 120.5(7) . . ?
C5 C4 H4A 119.7 . . ?
C3 C4 H4A 119.7 . . ?
C4 C5 C6 119.0(7) . . ?
C4 C5 H5A 120.5 . . ?
C6 C5 H5A 120.5 . . ?
C7 C6 C5 120.9(7) . . ?
C7 C6 N1 119.9(6) . . ?
C5 C6 N1 119.2(6) . . ?
C6 C7 C2 119.4(7) . . ?
C6 C7 H7A 120.3 . . ?
C2 C7 H7A 120.3 . . ?
O53 C8 N1 120.0(7) . . ?
O53 C8 C12 123.0(7) . . ?
N1 C8 C12 117.0(6) . . ?
O54 C9 N1 120.0(6) . . ?
O54 C9 C10 122.5(6) . . ?
N1 C9 C10 117.5(6) . . ?
C14 C10 C11 120.2(6) 2_766 . ?
C14 C10 C9 120.4(6) 2_766 . ?
C11 C10 C9 119.4(6) . . ?
C12 C11 C11 119.2(8) . 2_766 ?
C12 C11 C10 121.7(6) . . ?
C11 C11 C10 119.1(8) 2_766 . ?
C13 C12 C11 121.1(6) . . ?
C13 C12 C8 119.0(6) . . ?
C11 C12 C8 119.9(6) . . ?
C12 C13 C14 119.1(6) . . ?
C12 C13 H13A 120.4 . . ?
C14 C13 H13A 120.4 . . ?
C10 C14 C13 121.3(6) 2_766 . ?
C10 C14 H14A 119.4 2_766 . ?
C13 C14 H14A 119.4 . . ?
O56 C15 O55 120.9(6) . . ?
O56 C15 C16 119.3(6) . . ?
O55 C15 C16 119.8(6) . . ?
O56 C15 Ho1 59.4(3) . . ?
O55 C15 Ho1 62.6(3) . . ?
C16 C15 Ho1 167.3(5) . . ?
C21 C16 C17 121.1(6) . . ?
C21 C16 C15 118.8(6) . . ?
C17 C16 C15 120.0(6) . . ?
C16 C17 C18 119.0(6) . . ?
C16 C17 H17A 120.5 . . ?
C18 C17 H17A 120.5 . . ?
C19 C18 C17 120.8(7) . . ?
C19 C18 H18A 119.6 . . ?
C17 C18 H18A 119.6 . . ?
C18 C19 C20 118.6(6) . . ?
C18 C19 H19A 120.7 . . ?
C20 C19 H19A 120.7 . . ?
C21 C20 C19 121.6(6) . . ?
C21 C20 N2 119.2(6) . . ?
C19 C20 N2 119.1(6) . . ?
C20 C21 C16 118.9(7) . . ?
C20 C21 H21A 120.5 . . ?
C16 C21 H21A 120.5 . . ?
O57 C22 N2 120.6(6) . . ?
O57 C22 C26 124.3(6) . . ?
N2 C22 C26 115.1(6) . . ?
C23 N2 C22 126.2(5) . . ?
C23 N2 C20 115.5(5) . . ?
C22 N2 C20 117.5(5) . . ?
O58 C23 N2 120.8(6) . . ?
O58 C23 C24 122.5(6) . . ?
N2 C23 C24 116.6(5) . . ?
C28 C24 C25 119.2(6) 2_757 . ?
C28 C24 C23 120.7(6) 2_757 . ?
C25 C24 C23 120.2(6) . . ?
C25 C25 C26 118.3(7) 2_757 . ?
C25 C25 C24 120.7(8) 2_757 . ?
C26 C25 C24 120.9(6) . . ?
C27 C26 C25 121.2(6) . . ?
C27 C26 C22 118.2(6) . . ?
C25 C26 C22 120.6(6) . . ?
C26 C27 C28 119.7(6) . . ?
C26 C27 H27A 120.1 . . ?
C28 C27 H27A 120.1 . . ?
C24 C28 C27 120.8(6) 2_757 . ?
C24 C28 H28A 119.6 2_757 . ?
C27 C28 H28A 119.6 . . ?
O60 C29 O59 124.1(7) . . ?
O60 C29 C30 118.7(6) . . ?
O59 C29 C30 116.9(6) . . ?
C31 C30 C35 119.9(7) . . ?
C31 C30 C29 120.4(6) . . ?
C35 C30 C29 119.5(6) . . ?
C30 C31 C32 120.6(6) . . ?
C30 C31 H31A 119.7 . . ?
C32 C31 H31A 119.7 . . ?
C33 C32 C31 118.7(7) . . ?
C33 C32 H32A 120.7 . . ?
C31 C32 H32A 120.7 . . ?
C34 C33 C32 119.9(7) . . ?
C34 C33 H33A 120.0 . . ?
C32 C33 H33A 120.0 . . ?
C33 C34 C35 121.5(6) . . ?
C33 C34 N3 119.7(6) . . ?
C35 C34 N3 118.6(6) . . ?
C30 C35 C34 119.4(6) . . ?
C30 C35 H35A 120.3 . . ?
C34 C35 H35A 120.3 . . ?
O61 C36 N3 120.7(6) . . ?
O61 C36 C40 123.1(6) . . ?
N3 C36 C40 116.3(5) . . ?
O62 C37 N3 120.1(6) . . ?
O62 C37 C38 123.2(6) . . ?
N3 C37 C38 116.7(5) . . ?
C42 C38 C39 120.7(6) 2_858 . ?
C42 C38 C37 118.9(6) 2_858 . ?
C39 C38 C37 120.3(6) . . ?
C38 C39 C39 119.7(7) . 2_858 ?
C38 C39 C40 120.8(6) . . ?
C39 C39 C40 119.4(7) 2_858 . ?
C41 C40 C39 119.4(6) . . ?
C41 C40 C36 120.5(6) . . ?
C39 C40 C36 120.1(6) . . ?
C40 C41 C42 121.4(6) . . ?
C40 C41 H41A 119.3 . . ?
C42 C41 H41A 119.3 . . ?
C38 C42 C41 119.3(6) 2_858 . ?
C38 C42 H42A 120.3 2_858 . ?
C41 C42 H42A 120.3 . . ?
C52 N4 C54 109.7(5) . . ?
C52 N4 C53 109.6(5) . . ?
C54 N4 C53 109.6(5) . . ?
C52 N4 C51 110.7(5) . . ?
C54 N4 C51 109.2(5) . . ?
C53 N4 C51 108.1(5) . . ?
N4 C51 H51A 109.5 . . ?
N4 C51 H51B 109.5 . . ?
H51A C51 H51B 109.5 . . ?
N4 C51 H51C 109.5 . . ?
H51A C51 H51C 109.5 . . ?
H51B C51 H51C 109.5 . . ?
N4 C52 H52A 109.5 . . ?
N4 C52 H52B 109.5 . . ?
H52A C52 H52B 109.5 . . ?
N4 C52 H52C 109.5 . . ?
H52A C52 H52C 109.5 . . ?
H52B C52 H52C 109.5 . . ?
N4 C53 H53A 109.5 . . ?
N4 C53 H53B 109.5 . . ?
H53A C53 H53B 109.5 . . ?
N4 C53 H53C 109.5 . . ?
H53A C53 H53C 109.5 . . ?
H53B C53 H53C 109.5 . . ?
N4 C54 H54A 109.5 . . ?
N4 C54 H54B 109.5 . . ?
H54A C54 H54B 109.5 . . ?
N4 C54 H54C 109.5 . . ?
H54A C54 H54C 109.5 . . ?
H54B C54 H54C 109.5 . . ?
C55 N5 C56 110.1(6) . . ?
C55 N5 C57 109.3(6) . . ?
C56 N5 C57 108.7(6) . . ?
C55 N5 C58 109.7(6) . . ?
C56 N5 C58 109.8(5) . . ?
C57 N5 C58 109.2(6) . . ?
N5 C55 H55A 109.5 . . ?
N5 C55 H55B 109.5 . . ?
H55A C55 H55B 109.5 . . ?
N5 C55 H55C 109.5 . . ?
H55A C55 H55C 109.5 . . ?
H55B C55 H55C 109.5 . . ?
N5 C56 H56A 109.5 . . ?
N5 C56 H56B 109.5 . . ?
H56A C56 H56B 109.5 . . ?
N5 C56 H56C 109.5 . . ?
H56A C56 H56C 109.5 . . ?
H56B C56 H56C 109.5 . . ?
N5 C57 H57A 109.5 . . ?
N5 C57 H57B 109.5 . . ?
H57A C57 H57B 109.5 . . ?
N5 C57 H57C 109.5 . . ?
H57A C57 H57C 109.5 . . ?
H57B C57 H57C 109.5 . . ?
N5 C58 H58A 109.5 . . ?
N5 C58 H58B 109.5 . . ?
H58A C58 H58B 109.5 . . ?
N5 C58 H58C 109.5 . . ?
H58A C58 H58C 109.5 . . ?
H58B C58 H58C 109.5 . . ?
C60 N6 C61 108.7(6) . . ?
C60 N6 C62 108.3(6) . . ?
C61 N6 C62 111.4(7) . . ?
C60 N6 C59 110.1(5) . . ?
C61 N6 C59 109.3(6) . . ?
C62 N6 C59 109.0(6) . . ?
N6 C59 H59A 109.5 . . ?
N6 C59 H59B 109.5 . . ?
H59A C59 H59B 109.5 . . ?
N6 C59 H59C 109.5 . . ?
H59A C59 H59C 109.5 . . ?
H59B C59 H59C 109.5 . . ?
N6 C60 H60A 109.5 . . ?
N6 C60 H60B 109.5 . . ?
H60A C60 H60B 109.5 . . ?
N6 C60 H60C 109.5 . . ?
H60A C60 H60C 109.5 . . ?
H60B C60 H60C 109.5 . . ?
N6 C61 H61A 109.5 . . ?
N6 C61 H61B 109.5 . . ?
H61A C61 H61B 109.5 . . ?
N6 C61 H61C 109.5 . . ?
H61A C61 H61C 109.5 . . ?
H61B C61 H61C 109.5 . . ?
N6 C62 H62A 109.5 . . ?
N6 C62 H62B 109.5 . . ?
H62A C62 H62B 109.5 . . ?
N6 C62 H62C 109.5 . . ?
H62A C62 H62C 109.5 . . ?
H62B C62 H62C 109.5 . . ?
C64 N7 C63 109.2(7) . . ?
C64 N7 C65 113.1(9) . . ?
C63 N7 C65 108.7(7) . . ?
C64 N7 C66 109.3(9) . . ?
C63 N7 C66 106.4(9) . . ?
C65 N7 C66 109.8(9) . . ?
N7 C63 H63A 109.5 . . ?
N7 C63 H63B 109.5 . . ?
H63A C63 H63B 109.5 . . ?
N7 C63 H63C 109.5 . . ?
H63A C63 H63C 109.5 . . ?
H63B C63 H63C 109.5 . . ?
N7 C64 H64A 109.5 . . ?
N7 C64 H64B 109.5 . . ?
H64A C64 H64B 109.5 . . ?
N7 C64 H64C 109.5 . . ?
H64A C64 H64C 109.5 . . ?
H64B C64 H64C 109.5 . . ?
N7 C65 H65A 109.5 . . ?
N7 C65 H65B 109.5 . . ?
H65A C65 H65B 109.5 . . ?
N7 C65 H65C 109.5 . . ?
H65A C65 H65C 109.5 . . ?
H65B C65 H65C 109.5 . . ?
N7 C66 H66A 109.5 . . ?
N7 C66 H66B 109.5 . . ?
H66A C66 H66B 109.5 . . ?
N7 C66 H66C 109.5 . . ?
H66A C66 H66C 109.5 . . ?
H66B C66 H66C 109.5 . . ?
C71 N8 C72 123.4(8) . . ?
C71 N8 C73 120.1(8) . . ?
C72 N8 C73 116.4(8) . . ?
O63 C71 N8 124.6(9) . . ?
O63 C71 H71A 117.7 . . ?
N8 C71 H71A 117.7 . . ?
N8 C72 H72A 109.5 . . ?
N8 C72 H72B 109.5 . . ?
H72A C72 H72B 109.5 . . ?
N8 C72 H72C 109.5 . . ?
H72A C72 H72C 109.5 . . ?
H72B C72 H72C 109.5 . . ?
N8 C73 H73A 109.5 . . ?
N8 C73 H73B 109.5 . . ?
H73A C73 H73B 109.5 . . ?
N8 C73 H73C 109.5 . . ?
H73A C73 H73C 109.5 . . ?
H73B C73 H73C 109.5 . . ?
C74 N9 C76 121.8(7) . . ?
C74 N9 C75 120.5(7) . . ?
C76 N9 C75 117.6(6) . . ?
O64 C74 N9 125.4(8) . . ?
O64 C74 H74A 117.3 . . ?
N9 C74 H74A 117.3 . . ?
N9 C75 H75A 109.5 . . ?
N9 C75 H75B 109.5 . . ?
H75A C75 H75B 109.5 . . ?
N9 C75 H75C 109.5 . . ?
H75A C75 H75C 109.5 . . ?
H75B C75 H75C 109.5 . . ?
N9 C76 H76A 109.5 . . ?
N9 C76 H76B 109.5 . . ?
H76A C76 H76B 109.5 . . ?
N9 C76 H76C 109.5 . . ?
H76A C76 H76C 109.5 . . ?
H76B C76 H76C 109.5 . . ?
C77 N10 C78 120.9(7) . . ?
C77 N10 C79 122.1(8) . . ?
C78 N10 C79 116.9(7) . . ?
O65 C77 N10 125.2(8) . . ?
O65 C77 H77A 117.4 . . ?
N10 C77 H77A 117.4 . . ?
N10 C78 H78A 109.5 . . ?
N10 C78 H78B 109.5 . . ?
H78A C78 H78B 109.5 . . ?
N10 C78 H78C 109.5 . . ?
H78A C78 H78C 109.5 . . ?
H78B C78 H78C 109.5 . . ?
N10 C79 H79A 109.5 . . ?
N10 C79 H79B 109.5 . . ?
H79A C79 H79B 109.5 . . ?
N10 C79 H79C 109.5 . . ?
H79A C79 H79C 109.5 . . ?
H79B C79 H79C 109.5 . . ?

loop_
_geom_bond_atom_site_label_1
_geom_bond_atom_site_label_2
_geom_bond_distance
_geom_bond_site_symmetry_2
_geom_bond_publ_flag
Si1 O3 1.621(4) . ?
Si1 O2 1.621(4) . ?
Si1 O4 1.621(4) . ?
Si1 O1 1.628(4) . ?
W1 O30 1.714(4) . ?
W1 O20 1.884(4) . ?
W1 O37 1.904(4) . ?
W1 O14 1.920(4) . ?
W1 O22 1.925(4) . ?
W1 O1 2.322(4) . ?
W2 O25 1.706(5) . ?
W2 O37 1.907(4) . ?
W2 O23 1.910(4) . ?
W2 O39 1.916(4) . ?
W2 O6 1.917(4) . ?
W2 O4 2.362(4) . ?
W3 O5 1.707(5) . ?
W3 O39 1.891(4) . ?
W3 O16 1.906(4) . ?
W3 O20 1.928(4) . ?
W3 O40 1.933(4) . ?
W3 O2 2.347(4) . ?
W4 O10 1.706(4) . ?
W4 O24 1.894(4) . ?
W4 O35 1.911(4) . ?
W4 O22 1.913(5) . ?
W4 O18 1.925(4) . ?
W4 O1 2.353(4) . ?
W5 O12 1.710(4) . ?
W5 O34 1.898(4) . ?
W5 O27 1.901(4) . ?
W5 O24 1.920(4) . ?
W5 O23 1.925(5) . ?
W5 O4 2.340(4) . ?
W6 O9 1.708(4) . ?
W6 O26 1.894(4) . ?
W6 O6 1.908(5) . ?
W6 O38 1.911(4) . ?
W6 O27 1.932(4) . ?
W6 O4 2.331(4) . ?
W7 O7 1.705(4) . ?
W7 O31 1.890(4) . ?
W7 O18 1.905(4) . ?
W7 O33 1.908(4) . ?
W7 O14 1.920(4) . ?
W7 O1 2.354(4) . ?
W8 O28 1.708(4) . ?
W8 O17 1.892(4) . ?
W8 O8 1.902(4) . ?
W8 O31 1.919(4) . ?
W8 O29 1.929(4) . ?
W8 O3 2.334(4) . ?
W9 O13 1.708(4) . ?
W9 O35 1.906(4) . ?
W9 O29 1.906(4) . ?
W9 O34 1.923(4) . ?
W9 O19 1.926(4) . ?
W9 O3 2.354(4) . ?
W10 O15 1.709(4) . ?
W10 O40 1.901(5) . ?
W10 O33 1.913(4) . ?
W10 O17 1.921(4) . ?
W10 O11 1.932(4) . ?
W10 O2 2.349(4) . ?
W11 O36 1.704(4) . ?
W11 O38 1.898(4) . ?
W11 O19 1.908(4) . ?
W11 O21 1.916(4) . ?
W11 O8 1.939(4) . ?
W11 O3 2.345(4) . ?
W12 O32 1.709(4) . ?
W12 O21 1.892(4) . ?
W12 O11 1.911(4) . ?
W12 O16 1.924(5) . ?
W12 O26 1.926(4) . ?
W12 O2 2.341(4) . ?
O44 H44A 0.8500 . ?
O44 H44B 0.8499 . ?
O45 H45A 0.8500 . ?
O45 H45B 0.8502 . ?
O46 H46A 0.8500 . ?
O46 H46B 0.8500 . ?
O47 O48 1.464(17) . ?
Ho1 O42 2.302(5) . ?
Ho1 O59 2.304(4) . ?
Ho1 O41 2.313(5) . ?
Ho1 O56 2.348(5) . ?
Ho1 O43 2.350(5) . ?
Ho1 O51 2.383(5) . ?
Ho1 O52 2.410(5) . ?
Ho1 O55 2.416(5) . ?
Ho1 C15 2.723(6) . ?
Ho1 C1 2.748(7) . ?
O41 H41B 0.8500 . ?
O41 H41C 0.8502 . ?
O42 H42B 0.8501 . ?
O42 H42C 0.8497 . ?
O43 H43A 0.8500 . ?
O43 H43B 0.8503 . ?
O51 C1 1.267(8) . ?
O52 C1 1.265(8) . ?
O53 C8 1.215(8) . ?
O54 C9 1.221(8) . ?
O55 C15 1.269(8) . ?
O56 C15 1.264(8) . ?
O57 C22 1.196(8) . ?
O58 C23 1.214(7) . ?
O59 C29 1.284(8) . ?
O60 C29 1.224(8) . ?
O61 C36 1.210(7) . ?
O62 C37 1.216(7) . ?
N1 C8 1.399(9) . ?
N1 C9 1.413(9) . ?
N1 C6 1.442(8) . ?
N3 C36 1.403(8) . ?
N3 C37 1.406(8) . ?
N3 C34 1.431(8) . ?
C1 C2 1.497(9) . ?
C2 C3 1.374(10) . ?
C2 C7 1.395(10) . ?
C3 C4 1.380(10) . ?
C3 H3A 0.9300 . ?
C4 C5 1.371(11) . ?
C4 H4A 0.9300 . ?
C5 C6 1.393(10) . ?
C5 H5A 0.9300 . ?
C6 C7 1.374(9) . ?
C7 H7A 0.9300 . ?
C8 C12 1.485(10) . ?
C9 C10 1.471(9) . ?
C10 C14 1.362(9) 2_766 ?
C10 C11 1.416(10) . ?
C11 C12 1.402(9) . ?
C11 C11 1.404(13) 2_766 ?
C12 C13 1.379(9) . ?
C13 C14 1.398(10) . ?
C13 H13A 0.9300 . ?
C14 H14A 0.9300 . ?
C15 C16 1.492(9) . ?
C16 C21 1.383(9) . ?
C16 C17 1.390(9) . ?
C17 C18 1.393(9) . ?
C17 H17A 0.9300 . ?
C18 C19 1.387(9) . ?
C18 H18A 0.9300 . ?
C19 C20 1.394(9) . ?
C19 H19A 0.9300 . ?
C20 C21 1.377(9) . ?
C20 N2 1.435(8) . ?
C21 H21A 0.9300 . ?
C22 N2 1.412(8) . ?
C22 C26 1.497(9) . ?
N2 C23 1.401(8) . ?
C23 C24 1.477(9) . ?
C24 C28 1.378(9) 2_757 ?
C24 C25 1.417(9) . ?
C25 C25 1.386(13) 2_757 ?
C25 C26 1.414(9) . ?
C26 C27 1.374(9) . ?
C27 C28 1.394(9) . ?
C27 H27A 0.9300 . ?
C28 H28A 0.9300 . ?
C29 C30 1.508(10) . ?
C30 C31 1.384(10) . ?
C30 C35 1.386(9) . ?
C31 C32 1.419(10) . ?
C31 H31A 0.9300 . ?
C32 C33 1.391(9) . ?
C32 H32A 0.9300 . ?
C33 C34 1.373(9) . ?
C33 H33A 0.9300 . ?
C34 C35 1.392(9) . ?
C35 H35A 0.9300 . ?
C36 C40 1.471(9) . ?
C37 C38 1.470(9) . ?
C38 C42 1.386(8) 2_858 ?
C38 C39 1.401(9) . ?
C39 C39 1.403(12) 2_858 ?
C39 C40 1.423(8) . ?
C40 C41 1.375(9) . ?
C41 C42 1.401(9) . ?
C41 H41A 0.9300 . ?
C42 H42A 0.9300 . ?
N4 C52 1.486(8) . ?
N4 C54 1.488(8) . ?
N4 C53 1.491(8) . ?
N4 C51 1.506(8) . ?
C51 H51A 0.9600 . ?
C51 H51B 0.9600 . ?
C51 H51C 0.9600 . ?
C52 H52A 0.9600 . ?
C52 H52B 0.9600 . ?
C52 H52C 0.9600 . ?
C53 H53A 0.9600 . ?
C53 H53B 0.9600 . ?
C53 H53C 0.9600 . ?
C54 H54A 0.9600 . ?
C54 H54B 0.9600 . ?
C54 H54C 0.9600 . ?
N5 C55 1.483(9) . ?
N5 C56 1.494(8) . ?
N5 C57 1.497(9) . ?
N5 C58 1.506(8) . ?
C55 H55A 0.9600 . ?
C55 H55B 0.9600 . ?
C55 H55C 0.9600 . ?
C56 H56A 0.9600 . ?
C56 H56B 0.9600 . ?
C56 H56C 0.9600 . ?
C57 H57A 0.9600 . ?
C57 H57B 0.9600 . ?
C57 H57C 0.9600 . ?
C58 H58A 0.9600 . ?
C58 H58B 0.9600 . ?
C58 H58C 0.9600 . ?
N6 C60 1.491(9) . ?
N6 C61 1.492(10) . ?
N6 C62 1.500(10) . ?
N6 C59 1.505(9) . ?
C59 H59A 0.9600 . ?
C59 H59B 0.9600 . ?
C59 H59C 0.9600 . ?
C60 H60A 0.9600 . ?
C60 H60B 0.9600 . ?
C60 H60C 0.9600 . ?
C61 H61A 0.9600 . ?
C61 H61B 0.9600 . ?
C61 H61C 0.9600 . ?
C62 H62A 0.9600 . ?
C62 H62B 0.9600 . ?
C62 H62C 0.9600 . ?
N7 C64 1.468(12) . ?
N7 C63 1.478(11) . ?
N7 C65 1.487(11) . ?
N7 C66 1.514(13) . ?
C63 H63A 0.9600 . ?
C63 H63B 0.9600 . ?
C63 H63C 0.9600 . ?
C64 H64A 0.9600 . ?
C64 H64B 0.9600 . ?
C64 H64C 0.9600 . ?
C65 H65A 0.9600 . ?
C65 H65B 0.9600 . ?
C65 H65C 0.9600 . ?
C66 H66A 0.9600 . ?
C66 H66B 0.9600 . ?
C66 H66C 0.9600 . ?
N8 C71 1.309(11) . ?
N8 C72 1.430(11) . ?
N8 C73 1.484(10) . ?
O63 C71 1.224(10) . ?
C71 H71A 0.9300 . ?
C72 H72A 0.9600 . ?
C72 H72B 0.9600 . ?
C72 H72C 0.9600 . ?
C73 H73A 0.9600 . ?
C73 H73B 0.9600 . ?
C73 H73C 0.9600 . ?
N9 C74 1.312(10) . ?
N9 C76 1.448(9) . ?
N9 C75 1.465(8) . ?
O64 C74 1.252(9) . ?
C74 H74A 0.9300 . ?
C75 H75A 0.9600 . ?
C75 H75B 0.9600 . ?
C75 H75C 0.9600 . ?
C76 H76A 0.9600 . ?
C76 H76B 0.9600 . ?
C76 H76C 0.9600 . ?
N10 C77 1.322(9) . ?
N10 C78 1.474(11) . ?
N10 C79 1.475(10) . ?
O65 C77 1.248(9) . ?
C77 H77A 0.9300 . ?
C78 H78A 0.9600 . ?
C78 H78B 0.9600 . ?
C78 H78C 0.9600 . ?
C79 H79A 0.9600 . ?
C79 H79B 0.9600 . ?
C79 H79C 0.9600 . ?
